data_1530798
loop_
_publ_author_name
'Sokol, V.I.'
'Porai-Koshits, M.A.'
'Butman, L.A.'
'Rozanov, I.A.'
'Berdnikov, V.R.'

_publ_section_title
;
 Crystal structure of potassium ammonium bis(trimetaphosphimato)-
 praseodymate, K1.3 (N H4)1.7 (Pr ((P O2 N H)3)2) (H2 O)8
;
_journal_name_full
;
Koordinatsionnaya Khimiya (= Coordination Chemistry (USSR))
;
_journal_page_first 1093
_journal_page_last 1102
_journal_volume 5
_journal_year 1979
_chemical_formula_sum 'H20.68 K1.33 N7.67 O16 P6 Pr'
_chemical_name_systematic 'K1.33 (N H4)1.67 (Pr ((P O2 N H)3)2) (H2 O)4'
_space_group_IT_number 33
_symmetry_space_group_name_Hall 'P 2c -2n'
_symmetry_space_group_name_H-M 'P n a 21'
_cell_angle_alpha 90
_cell_angle_beta 90
_cell_angle_gamma 90
_cell_formula_units_Z 4
_cell_length_a 25.623
_cell_length_b 10.577
_cell_length_c 8.632
_cell_volume 2339.397
_citation_journal_id_ASTM KOKHDC
_cod_data_source_file Sokol_KOKHDC_1979_543.cif
_cod_data_source_block H20.68K1.33N7.67O16P6Pr1
_cod_original_formula_sum 'H20.68 K1.33 N7.67 O16 P6 Pr1'
_cod_database_code 1530798

loop_
_symmetry_equiv_pos_as_xyz
x,y,z
-x,-y,z+1/2
-x+1/2,y+1/2,z+1/2
x+1/2,-y+1/2,z

loop_
_atom_site_label
_atom_site_type_symbol
_atom_site_fract_x
_atom_site_fract_y
_atom_site_fract_z
_atom_site_occupancy
_atom_site_U_iso_or_equiv
N2 N-3 0.0796 0.4712 0.159 1 0.0
O13 O-2 0.1819 0.5814 0.2707 1 0.0
O3 O-2 0.1444 0.047 0.0171 1 0.0
Pr1 Pr+3 0.2034 0.0048 0.2348 1 0.0
P3 P+5 0.0689 0.0935 0.3258 1 0.0
O6 O-2 0.0334 0.1727 0.4195 1 0.0
P6 P+5 0.2687 0.2667 0.4225 1 0.0
O2 O-2 0.0491 -0.2871 0.2319 1 0.0
O4 O-2 0.0612 0.0801 -0.1521 1 0.0
O1 O-2 0.1366 -0.1642 0.2414 1 0.0
P1 P+5 0.078 -0.1655 0.218 1 0.0
P2 P+5 0.0851 0.0416 -0.0007 1 0.0
O12 O-2 0.2651 0.3586 0.5544 1 0.0
P4 P+5 0.3432 0.1132 0.2557 1 0.0
O15 O-2 0.1387 0.3444 0.5102 1 0.0
K2 K+1 0.3056 0.6106 0.2344 0.3333 0.0
O11 O-2 0.231 0.1661 0.4225 1 0.0
K1 K+1 0.4432 0.8263 0.2055 1 0.0
N8 N-3 0.2643 0.3533 0.2536 1 0.0
N7 N-3 0.3278 0.2004 0.4159 1 0.0
O9 O-2 0.234 0.1786 0.0657 1 0.0
N6 N-3 0.3338 0.2107 0.1046 1 0.0
O14 O-2 0.3563 0.814 0.4266 1 0.0
N4 N-3 0.0483 -0.0586 0.3683 1 0.0
O5 O-2 0.128 0.1027 0.3545 1 0.0
N1 N-3 0.3056 0.6106 0.2344 0.6667 0.0
O8 O-2 0.3993 0.0809 0.268 1 0.0
P5 P+5 0.2745 0.2798 0.0842 1 0.0
O7 O-2 0.3039 0.0096 0.2517 1 0.0
O10 O-2 0.2785 0.3846 -0.0298 1 0.0
N3 N-3 0.0683 -0.1116 0.0271 1 0.0
N5 N-3 0.0613 0.1239 0.1393 1 0.0
O16 O-2 0.0025 0.4077 0.3937 1 0.0
